data_7105322
loop_
_publ_author_name
'Traut, Stephan'
'von H\"anisch, Carsten'

_publ_section_title
;
 Synthesis of molecular lead-pnictogen compounds including
 [Pb4(SbSiiPr3)6], the first structurally characterised compound with a
 lead-antimony bond.
;
_journal_issue 9
_journal_name_full 'Chemical communications (Cambridge, England)'
_journal_page_first 1538
_journal_page_last 1540
_journal_paper_doi 10.1039/b921473a
_journal_volume 46
_journal_year 2010
_chemical_formula_sum 'C56 H92 P4 Pb4 Si4'
_chemical_formula_weight 1830.30
_chemical_name_systematic
;
?
;
_space_group_IT_number 2
_symmetry_cell_setting triclinic
_symmetry_space_group_name_Hall '-P 1'
_symmetry_space_group_name_H-M 'P -1'
_atom_sites_solution_hydrogens geom
_atom_sites_solution_primary direct
_atom_sites_solution_secondary difmap
_audit_creation_method SHELXL-97
_cell_angle_alpha 73.32(3)
_cell_angle_beta 84.69(3)
_cell_angle_gamma 80.68(3)
_cell_formula_units_Z 2
_cell_length_a 14.187(3)
_cell_length_b 15.491(3)
_cell_length_c 15.998(3)
_cell_measurement_temperature 180(2)
_cell_volume 3319.6(11)
_computing_structure_refinement 'SHELXL-97 (Sheldrick, 1997)'
_computing_structure_solution 'SHELXS-97 (Sheldrick, 1990)'
_diffrn_ambient_temperature 180(2)
_diffrn_detector_area_resol_mean 6.67
_diffrn_measured_fraction_theta_full 0.951
_diffrn_measured_fraction_theta_max 0.951
_diffrn_measurement_device_type 'STOE IPDS 2'
_diffrn_radiation_monochromator graphite
_diffrn_radiation_source 'fine-focus sealed tube'
_diffrn_radiation_type MoK\a
_diffrn_radiation_wavelength 0.71073
_diffrn_reflns_av_R_equivalents 0.1194
_diffrn_reflns_av_sigmaI/netI 0.1019
_diffrn_reflns_limit_h_max 15
_diffrn_reflns_limit_h_min -15
_diffrn_reflns_limit_k_max 16
_diffrn_reflns_limit_k_min -16
_diffrn_reflns_limit_l_max 17
_diffrn_reflns_limit_l_min -17
_diffrn_reflns_number 15043
_diffrn_reflns_theta_full 22.50
_diffrn_reflns_theta_max 22.50
_diffrn_reflns_theta_min 1.33
_exptl_absorpt_coefficient_mu 10.313
_exptl_absorpt_correction_T_max 0.4026
_exptl_absorpt_correction_T_min 0.0545
_exptl_absorpt_correction_type integration
_exptl_crystal_colour green
_exptl_crystal_density_diffrn 1.831
_exptl_crystal_density_method 'not measured'
_exptl_crystal_description plate
_exptl_crystal_F_000 1744
_exptl_crystal_size_max 0.3548
_exptl_crystal_size_mid 0.3144
_exptl_crystal_size_min 0.1177
_refine_diff_density_max 2.508
_refine_diff_density_min -3.988
_refine_diff_density_rms 0.377
_refine_ls_extinction_method none
_refine_ls_goodness_of_fit_ref 1.063
_refine_ls_hydrogen_treatment constr
_refine_ls_matrix_type full
_refine_ls_number_parameters 613
_refine_ls_number_reflns 8256
_refine_ls_number_restraints 0
_refine_ls_restrained_S_all 1.063
_refine_ls_R_factor_all 0.0836
_refine_ls_R_factor_gt 0.0789
_refine_ls_shift/su_max 0.001
_refine_ls_shift/su_mean 0.000
_refine_ls_structure_factor_coef Fsqd
_refine_ls_weighting_details 'calc w=1/[\s^2^(Fo^2^)+(0.1492P)^2^+0.0000P] where P=(Fo^2^+2Fc^2^)/3'
_refine_ls_weighting_scheme calc
_refine_ls_wR_factor_gt 0.1987
_refine_ls_wR_factor_ref 0.2033
_reflns_number_gt 7323
_reflns_number_total 8256
_reflns_threshold_expression >2sigma(I)
_cod_data_source_file b921473a.txt
_cod_data_source_block e:\traut\crystal\st107\neu\p-1
_cod_original_sg_symbol_H-M P-1
_cod_database_code 7105322

loop_
_symmetry_equiv_pos_as_xyz
'x, y, z'
'-x, -y, -z'

loop_
_atom_site_label
_atom_site_type_symbol
_atom_site_fract_x
_atom_site_fract_y
_atom_site_fract_z
_atom_site_U_iso_or_equiv
_atom_site_adp_type
_atom_site_occupancy
_atom_site_symmetry_multiplicity
_atom_site_calc_flag
_atom_site_refinement_flags
_atom_site_disorder_assembly
_atom_site_disorder_group
P1 P 0.8294(3) 0.7836(2) 0.0475(2) 0.0379(8) Uani 1 1 d . . .
P2 P 0.7569(3) 0.5950(2) 0.2091(2) 0.0391(8) Uani 1 1 d . . .
P3 P 0.9729(3) 0.6736(2) 0.2287(2) 0.0391(8) Uani 1 1 d . . .
P4 P 0.7469(3) 0.8095(2) 0.2582(2) 0.0413(9) Uani 1 1 d . . .
Pb1 Pb 0.91798(4) 0.60785(3) 0.10184(3) 0.0418(2) Uani 1 1 d . . .
Pb2 Pb 0.82251(4) 0.63576(4) 0.34555(3) 0.0436(2) Uani 1 1 d . . .
Pb3 Pb 0.65846(4) 0.76314(3) 0.13612(3) 0.0409(2) Uani 1 1 d . . .
Pb4 Pb 0.90888(4) 0.85402(3) 0.15748(3) 0.0405(2) Uani 1 1 d . . .
Si1 Si 0.8322(3) 0.8585(2) -0.0942(2) 0.0376(8) Uani 1 1 d . . .
Si2 Si 0.6850(3) 0.4694(2) 0.2385(2) 0.0379(8) Uani 1 1 d . . .
Si3 Si 1.1204(3) 0.6388(3) 0.2793(2) 0.0402(9) Uani 1 1 d . . .
Si4 Si 0.6624(3) 0.9040(3) 0.3306(3) 0.0425(9) Uani 1 1 d . . .
C1 C 0.7636(10) 0.9782(8) -0.1081(8) 0.039(3) Uani 1 1 d . . .
C2 C 0.8235(12) 1.0410(10) -0.0845(11) 0.052(4) Uani 1 1 d . . .
H2C H 0.7862 1.1016 -0.0925 0.062 Uiso 1 1 calc R . .
H2B H 0.8817 1.0455 -0.1226 0.062 Uiso 1 1 calc R . .
H2A H 0.8407 1.0159 -0.0235 0.062 Uiso 1 1 calc R . .
C3 C 0.6730(13) 0.9721(12) -0.0514(13) 0.069(5) Uani 1 1 d . . .
H3C H 0.6375 1.0333 -0.0581 0.082 Uiso 1 1 calc R . .
H3B H 0.6887 0.9446 0.0098 0.082 Uiso 1 1 calc R . .
H3A H 0.6336 0.9344 -0.0690 0.082 Uiso 1 1 calc R . .
C4 C 0.7342(12) 1.0225(11) -0.2037(11) 0.058(4) Uani 1 1 d . . .
H4C H 0.6995 1.0838 -0.2089 0.070 Uiso 1 1 calc R . .
H4B H 0.6930 0.9853 -0.2196 0.070 Uiso 1 1 calc R . .
H4A H 0.7917 1.0265 -0.2428 0.070 Uiso 1 1 calc R . .
C5 C 0.9620(10) 0.8524(10) -0.1356(9) 0.048(4) Uani 1 1 d . . .
C6 C 1.0249(10) 0.8745(10) -0.0720(10) 0.049(4) Uani 1 1 d . . .
H6C H 1.0916 0.8705 -0.0945 0.059 Uiso 1 1 calc R . .
H6B H 1.0201 0.8307 -0.0143 0.059 Uiso 1 1 calc R . .
H6A H 1.0026 0.9362 -0.0671 0.059 Uiso 1 1 calc R . .
C7 C 0.9804(13) 0.9195(11) -0.2249(10) 0.057(4) Uani 1 1 d . . .
H7C H 1.0488 0.9114 -0.2417 0.069 Uiso 1 1 calc R . .
H7B H 0.9604 0.9820 -0.2212 0.069 Uiso 1 1 calc R . .
H7A H 0.9439 0.9081 -0.2687 0.069 Uiso 1 1 calc R . .
C8 C 0.9997(14) 0.7561(11) -0.1440(10) 0.064(5) Uani 1 1 d . . .
H8C H 1.0668 0.7535 -0.1657 0.077 Uiso 1 1 calc R . .
H8B H 0.9615 0.7418 -0.1850 0.077 Uiso 1 1 calc R . .
H8A H 0.9950 0.7117 -0.0867 0.077 Uiso 1 1 calc R . .
C9 C 0.7626(11) 0.8013(9) -0.1514(9) 0.042(3) Uani 1 1 d . . .
C10 C 0.7043(14) 0.7376(14) -0.1060(13) 0.074(5) Uani 1 1 d . . .
H10A H 0.7045 0.7180 -0.0440 0.089 Uiso 1 1 calc R . .
C11 C 0.6447(16) 0.7009(14) -0.1488(14) 0.081(6) Uani 1 1 d . . .
H11A H 0.6005 0.6623 -0.1164 0.097 Uiso 1 1 calc R . .
C12 C 0.6524(14) 0.7227(13) -0.2398(11) 0.067(5) Uani 1 1 d . . .
H12A H 0.6157 0.6959 -0.2697 0.080 Uiso 1 1 calc R . .
C13 C 0.7130(15) 0.7830(13) -0.2870(11) 0.072(6) Uani 1 1 d . . .
H13A H 0.7153 0.7997 -0.3490 0.087 Uiso 1 1 calc R . .
C14 C 0.7693(15) 0.8184(12) -0.2447(12) 0.070(5) Uani 1 1 d . . .
H14A H 0.8144 0.8555 -0.2779 0.083 Uiso 1 1 calc R . .
C15 C 0.6453(11) 0.4586(10) 0.1312(10) 0.048(4) Uani 1 1 d . . .
C16 C 0.6100(14) 0.3709(12) 0.1402(11) 0.064(5) Uani 1 1 d . . .
H16C H 0.5910 0.3695 0.0833 0.077 Uiso 1 1 calc R . .
H16B H 0.5549 0.3649 0.1821 0.077 Uiso 1 1 calc R . .
H16A H 0.6611 0.3203 0.1612 0.077 Uiso 1 1 calc R . .
C17 C 0.7281(16) 0.4668(16) 0.0645(12) 0.081(6) Uani 1 1 d . . .
H17C H 0.7079 0.4611 0.0096 0.097 Uiso 1 1 calc R . .
H17B H 0.7809 0.4185 0.0863 0.097 Uiso 1 1 calc R . .
H17A H 0.7494 0.5263 0.0543 0.097 Uiso 1 1 calc R . .
C18 C 0.5641(16) 0.5362(13) 0.0940(14) 0.086(7) Uani 1 1 d . . .
H18C H 0.5446 0.5295 0.0392 0.104 Uiso 1 1 calc R . .
H18B H 0.5870 0.5951 0.0828 0.104 Uiso 1 1 calc R . .
H18A H 0.5093 0.5332 0.1362 0.104 Uiso 1 1 calc R . .
C19 C 0.5822(11) 0.4795(11) 0.3244(11) 0.052(4) Uani 1 1 d . . .
C20 C 0.5258(16) 0.5738(14) 0.3069(13) 0.080(6) Uani 1 1 d . . .
H20C H 0.4749 0.5749 0.3526 0.096 Uiso 1 1 calc R . .
H20B H 0.4975 0.5902 0.2499 0.096 Uiso 1 1 calc R . .
H20A H 0.5684 0.6177 0.3070 0.096 Uiso 1 1 calc R . .
C21 C 0.6261(13) 0.4570(15) 0.4146(12) 0.073(5) Uani 1 1 d . . .
H21C H 0.5749 0.4616 0.4593 0.087 Uiso 1 1 calc R . .
H21B H 0.6701 0.5003 0.4126 0.087 Uiso 1 1 calc R . .
H21A H 0.6610 0.3951 0.4288 0.087 Uiso 1 1 calc R . .
C22 C 0.5131(13) 0.4107(11) 0.3369(14) 0.069(5) Uani 1 1 d . . .
H22C H 0.4634 0.4196 0.3816 0.083 Uiso 1 1 calc R . .
H22B H 0.5480 0.3489 0.3554 0.083 Uiso 1 1 calc R . .
H22A H 0.4834 0.4192 0.2816 0.083 Uiso 1 1 calc R . .
C23 C 0.7724(12) 0.3667(10) 0.2887(10) 0.052(4) Uani 1 1 d . . .
C24 C 0.7508(13) 0.2785(10) 0.3189(11) 0.058(4) Uani 1 1 d . . .
H24A H 0.6885 0.2681 0.3107 0.070 Uiso 1 1 calc R . .
C25 C 0.8142(13) 0.2061(10) 0.3598(11) 0.061(4) Uani 1 1 d . . .
H25A H 0.7952 0.1472 0.3801 0.073 Uiso 1 1 calc R . .
C26 C 0.9061(13) 0.2179(12) 0.3717(11) 0.062(5) Uani 1 1 d . . .
H26A H 0.9512 0.1674 0.3989 0.075 Uiso 1 1 calc R . .
C27 C 0.9302(11) 0.3020(10) 0.3442(10) 0.049(4) Uani 1 1 d . . .
H27A H 0.9922 0.3115 0.3543 0.059 Uiso 1 1 calc R . .
C28 C 0.8674(10) 0.3743(10) 0.3019(10) 0.048(4) Uani 1 1 d . . .
H28A H 0.8885 0.4322 0.2804 0.057 Uiso 1 1 calc R . .
C29 C 1.1521(12) 0.5099(10) 0.3129(12) 0.058(4) Uani 1 1 d . . .
C30 C 1.1369(14) 0.4717(11) 0.2382(12) 0.071(5) Uani 1 1 d . . .
H30C H 1.1539 0.4053 0.2561 0.086 Uiso 1 1 calc R . .
H30B H 1.1773 0.4978 0.1870 0.086 Uiso 1 1 calc R . .
H30A H 1.0696 0.4874 0.2233 0.086 Uiso 1 1 calc R . .
C31 C 1.0948(13) 0.4667(11) 0.3911(12) 0.066(5) Uani 1 1 d . . .
H31C H 1.1134 0.4006 0.4066 0.079 Uiso 1 1 calc R . .
H31B H 1.0268 0.4815 0.3788 0.079 Uiso 1 1 calc R . .
H31A H 1.1061 0.4896 0.4399 0.079 Uiso 1 1 calc R . .
C32 C 1.2606(12) 0.4797(12) 0.3347(13) 0.070(5) Uani 1 1 d . . .
H32C H 1.2745 0.4131 0.3518 0.083 Uiso 1 1 calc R . .
H32B H 1.2738 0.5026 0.3830 0.083 Uiso 1 1 calc R . .
H32A H 1.3009 0.5046 0.2831 0.083 Uiso 1 1 calc R . .
C33 C 1.1216(11) 0.6962(12) 0.3717(10) 0.055(4) Uani 1 1 d . . .
C34 C 1.0276(15) 0.6883(17) 0.4282(12) 0.086(6) Uani 1 1 d . . .
H34C H 1.0282 0.7183 0.4743 0.103 Uiso 1 1 calc R . .
H34B H 1.0214 0.6239 0.4546 0.103 Uiso 1 1 calc R . .
H34A H 0.9733 0.7177 0.3915 0.103 Uiso 1 1 calc R . .
C35 C 1.1248(14) 0.7996(12) 0.3298(12) 0.069(5) Uani 1 1 d . . .
H35C H 1.1254 0.8295 0.3760 0.082 Uiso 1 1 calc R . .
H35B H 1.0683 0.8265 0.2954 0.082 Uiso 1 1 calc R . .
H35A H 1.1827 0.8079 0.2917 0.082 Uiso 1 1 calc R . .
C36 C 1.2048(16) 0.6554(14) 0.4318(12) 0.080(6) Uani 1 1 d . . .
H36C H 1.2017 0.6881 0.4763 0.097 Uiso 1 1 calc R . .
H36B H 1.2655 0.6611 0.3973 0.097 Uiso 1 1 calc R . .
H36A H 1.2007 0.5910 0.4602 0.097 Uiso 1 1 calc R . .
C37 C 1.2076(11) 0.6866(10) 0.1844(10) 0.048(4) Uani 1 1 d . . .
C38 C 1.1864(11) 0.7031(10) 0.0977(9) 0.046(3) Uani 1 1 d . . .
H38A H 1.1253 0.6935 0.0853 0.055 Uiso 1 1 calc R . .
C39 C 1.2487(12) 0.7319(11) 0.0306(11) 0.056(4) Uani 1 1 d . . .
H39A H 1.2304 0.7425 -0.0276 0.067 Uiso 1 1 calc R . .
C40 C 1.3379(12) 0.7460(10) 0.0445(11) 0.054(4) Uani 1 1 d . . .
H40A H 1.3820 0.7658 -0.0029 0.065 Uiso 1 1 calc R . .
C41 C 1.3617(10) 0.7306(9) 0.1304(12) 0.052(4) Uani 1 1 d . . .
H41A H 1.4225 0.7415 0.1419 0.063 Uiso 1 1 calc R . .
C42 C 1.2984(11) 0.6995(10) 0.1996(10) 0.049(4) Uani 1 1 d . . .
H42A H 1.3171 0.6869 0.2579 0.059 Uiso 1 1 calc R . .
C43 C 0.6229(10) 1.0223(10) 0.2474(10) 0.048(4) Uani 1 1 d . . .
C44 C 0.5550(15) 1.0171(15) 0.1826(15) 0.086(7) Uani 1 1 d . . .
H44C H 0.5384 1.0777 0.1424 0.103 Uiso 1 1 calc R . .
H44B H 0.4969 0.9953 0.2138 0.103 Uiso 1 1 calc R . .
H44A H 0.5856 0.9749 0.1495 0.103 Uiso 1 1 calc R . .
C45 C 0.5784(17) 1.0905(11) 0.2968(13) 0.084(7) Uani 1 1 d . . .
H45C H 0.5595 1.1497 0.2551 0.101 Uiso 1 1 calc R . .
H45B H 0.6250 1.0967 0.3355 0.101 Uiso 1 1 calc R . .
H45A H 0.5219 1.0691 0.3317 0.101 Uiso 1 1 calc R . .
C46 C 0.7121(15) 1.0580(14) 0.1959(14) 0.079(6) Uani 1 1 d . . .
H46C H 0.6932 1.1172 0.1542 0.095 Uiso 1 1 calc R . .
H46B H 0.7437 1.0148 0.1642 0.095 Uiso 1 1 calc R . .
H46A H 0.7564 1.0648 0.2364 0.095 Uiso 1 1 calc R . .
C47 C 0.4863(17) 0.9034(17) 0.439(2) 0.109(9) Uani 1 1 d . . .
H47C H 0.4359 0.8691 0.4716 0.131 Uiso 1 1 calc R . .
H47B H 0.4580 0.9552 0.3929 0.131 Uiso 1 1 calc R . .
H47A H 0.5184 0.9256 0.4788 0.131 Uiso 1 1 calc R . .
C48 C 0.5594(12) 0.8412(10) 0.3979(11) 0.053(4) Uani 1 1 d . . .
C49 C 0.6013(19) 0.7641(18) 0.4683(18) 0.110(8) Uani 1 1 d . . .
H49C H 0.5502 0.7320 0.5027 0.132 Uiso 1 1 calc R . .
H49B H 0.6356 0.7867 0.5062 0.132 Uiso 1 1 calc R . .
H49A H 0.6458 0.7221 0.4427 0.132 Uiso 1 1 calc R . .
C50 C 0.5065(17) 0.8069(16) 0.3381(13) 0.085(6) Uani 1 1 d . . .
H50C H 0.4544 0.7759 0.3717 0.102 Uiso 1 1 calc R . .
H50B H 0.5510 0.7642 0.3134 0.102 Uiso 1 1 calc R . .
H50A H 0.4802 0.8585 0.2908 0.102 Uiso 1 1 calc R . .
C51 C 0.7471(11) 0.9246(9) 0.4076(9) 0.043(3) Uani 1 1 d . . .
C52 C 0.7099(14) 0.9634(12) 0.4753(11) 0.065(5) Uani 1 1 d . . .
H52A H 0.6427 0.9776 0.4847 0.078 Uiso 1 1 calc R . .
C53 C 0.7728(15) 0.9809(12) 0.5285(11) 0.067(5) Uani 1 1 d . . .
H53A H 0.7472 1.0068 0.5743 0.081 Uiso 1 1 calc R . .
C54 C 0.8677(14) 0.9625(12) 0.5176(11) 0.064(5) Uani 1 1 d . . .
H54A H 0.9097 0.9752 0.5540 0.076 Uiso 1 1 calc R . .
C55 C 0.9019(15) 0.9240(14) 0.4505(15) 0.080(6) Uani 1 1 d . . .
H55A H 0.9690 0.9116 0.4397 0.096 Uiso 1 1 calc R . .
C56 C 0.8431(13) 0.9037(14) 0.4006(14) 0.077(6) Uani 1 1 d . . .
H56A H 0.8700 0.8733 0.3584 0.092 Uiso 1 1 calc R . .

loop_
_atom_site_aniso_label
_atom_site_aniso_U_11
_atom_site_aniso_U_22
_atom_site_aniso_U_33
_atom_site_aniso_U_23
_atom_site_aniso_U_13
_atom_site_aniso_U_12
P1 0.040(2) 0.0415(19) 0.0365(18) -0.0162(14) -0.0086(16) -0.0057(15)
P2 0.041(2) 0.0387(18) 0.0455(19) -0.0198(14) -0.0088(17) -0.0086(15)
P3 0.0362(19) 0.0415(19) 0.0455(19) -0.0214(14) -0.0125(16) 0.0005(15)
P4 0.042(2) 0.0440(19) 0.046(2) -0.0255(15) -0.0050(17) -0.0038(16)
Pb1 0.0413(4) 0.0427(3) 0.0477(4) -0.0236(2) -0.0048(3) -0.0030(2)
Pb2 0.0430(4) 0.0496(4) 0.0424(4) -0.0181(2) -0.0061(3) -0.0072(3)
Pb3 0.0351(4) 0.0446(4) 0.0482(4) -0.0199(2) -0.0069(3) -0.0049(2)
Pb4 0.0393(4) 0.0430(3) 0.0465(4) -0.0218(2) -0.0059(3) -0.0072(2)
Si1 0.041(2) 0.0383(19) 0.0391(19) -0.0183(15) -0.0052(17) -0.0062(15)
Si2 0.036(2) 0.0356(19) 0.047(2) -0.0172(15) -0.0054(17) -0.0059(15)
Si3 0.0307(19) 0.048(2) 0.045(2) -0.0162(16) -0.0075(17) -0.0029(15)
Si4 0.039(2) 0.045(2) 0.052(2) -0.0304(16) -0.0003(18) -0.0017(16)
C1 0.043(8) 0.032(7) 0.038(7) -0.012(5) -0.001(7) 0.008(6)
C2 0.054(9) 0.040(8) 0.071(10) -0.028(7) -0.005(8) -0.011(7)
C3 0.060(11) 0.051(10) 0.096(13) -0.030(9) -0.009(10) 0.010(8)
C4 0.053(10) 0.058(10) 0.063(10) -0.015(7) -0.020(8) 0.001(7)
C5 0.034(8) 0.060(9) 0.045(8) -0.012(6) -0.002(7) 0.003(6)
C6 0.038(8) 0.044(8) 0.065(9) -0.019(6) -0.008(7) 0.004(6)
C7 0.062(10) 0.068(10) 0.044(8) -0.020(7) 0.018(8) -0.020(8)
C8 0.077(12) 0.063(10) 0.041(8) -0.017(7) 0.033(9) 0.005(8)
C9 0.052(9) 0.036(7) 0.046(8) -0.018(6) -0.016(7) -0.006(6)
C10 0.080(13) 0.091(14) 0.070(11) -0.043(10) -0.027(11) -0.018(11)
C11 0.090(15) 0.094(14) 0.084(13) -0.043(11) -0.003(12) -0.052(12)
C12 0.072(12) 0.085(12) 0.062(10) -0.044(9) -0.016(10) -0.016(10)
C13 0.110(16) 0.082(12) 0.039(8) -0.022(8) -0.030(10) -0.030(11)
C14 0.096(14) 0.052(9) 0.070(11) -0.019(8) -0.031(11) -0.021(9)
C15 0.048(9) 0.049(8) 0.058(9) -0.024(7) -0.028(8) -0.002(7)
C16 0.076(12) 0.075(11) 0.058(10) -0.039(8) -0.006(9) -0.022(9)
C17 0.093(15) 0.118(16) 0.059(10) -0.056(10) 0.033(11) -0.058(13)
C18 0.106(16) 0.079(12) 0.092(14) -0.049(10) -0.065(13) 0.016(11)
C19 0.035(8) 0.063(10) 0.068(10) -0.035(8) 0.005(8) -0.009(7)
C20 0.078(14) 0.085(13) 0.067(11) -0.019(9) 0.035(11) -0.012(10)
C21 0.046(10) 0.115(16) 0.059(10) -0.031(10) 0.003(9) -0.009(10)
C22 0.057(11) 0.051(9) 0.097(14) -0.028(9) 0.009(10) 0.004(8)
C23 0.060(10) 0.043(8) 0.056(9) -0.016(6) -0.004(8) -0.012(7)
C24 0.064(11) 0.037(8) 0.081(11) -0.025(7) -0.016(9) -0.004(7)
C25 0.076(12) 0.037(8) 0.067(10) -0.013(7) -0.009(9) -0.001(8)
C26 0.062(11) 0.072(12) 0.053(9) -0.030(8) -0.016(9) 0.023(9)
C27 0.044(9) 0.054(9) 0.058(9) -0.034(7) -0.009(8) 0.004(7)
C28 0.039(8) 0.055(9) 0.055(9) -0.022(7) 0.007(7) -0.018(7)
C29 0.057(10) 0.041(8) 0.078(11) -0.013(7) -0.020(9) -0.007(7)
C30 0.086(13) 0.047(9) 0.076(11) -0.020(8) -0.034(11) 0.028(9)
C31 0.073(12) 0.051(9) 0.077(11) -0.015(8) -0.015(10) -0.018(8)
C32 0.042(9) 0.068(11) 0.088(13) -0.012(9) -0.007(9) 0.006(8)
C33 0.039(8) 0.075(11) 0.056(9) -0.018(8) 0.001(8) -0.029(8)
C34 0.076(14) 0.15(2) 0.053(10) -0.059(12) 0.015(10) -0.032(13)
C35 0.073(12) 0.066(11) 0.081(12) -0.031(9) -0.023(10) -0.021(9)
C36 0.099(16) 0.094(14) 0.056(10) -0.027(9) -0.027(11) -0.012(12)
C37 0.041(8) 0.053(9) 0.051(9) -0.017(6) -0.001(7) -0.006(7)
C38 0.044(8) 0.063(9) 0.038(8) -0.018(6) 0.003(7) -0.023(7)
C39 0.058(10) 0.063(10) 0.054(9) -0.033(7) -0.006(9) 0.000(8)
C40 0.048(9) 0.050(9) 0.064(10) -0.022(7) 0.008(8) -0.001(7)
C41 0.026(7) 0.037(8) 0.094(13) -0.020(7) 0.007(8) -0.005(6)
C42 0.047(9) 0.049(8) 0.050(8) -0.017(6) 0.007(7) -0.005(7)
C43 0.034(8) 0.058(9) 0.054(9) -0.024(7) -0.006(7) 0.006(6)
C44 0.070(13) 0.097(15) 0.102(15) -0.043(12) -0.044(12) 0.004(11)
C45 0.116(17) 0.040(9) 0.086(13) -0.024(8) -0.022(12) 0.042(10)
C46 0.082(14) 0.074(12) 0.085(13) -0.026(10) -0.017(12) -0.011(10)
C47 0.092(16) 0.115(18) 0.16(2) -0.094(17) 0.074(17) -0.059(14)
C48 0.049(9) 0.050(9) 0.068(10) -0.031(7) 0.014(8) -0.008(7)
C49 0.094(18) 0.11(2) 0.13(2) -0.040(16) 0.017(16) -0.029(15)
C50 0.089(15) 0.120(17) 0.067(11) -0.048(11) 0.028(11) -0.053(13)
C51 0.047(9) 0.041(7) 0.046(8) -0.030(6) 0.014(7) -0.002(6)
C52 0.071(12) 0.086(12) 0.056(9) -0.052(9) -0.002(9) -0.001(9)
C53 0.089(15) 0.074(11) 0.047(9) -0.033(8) -0.004(10) -0.005(10)
C54 0.078(13) 0.077(11) 0.047(9) -0.029(8) -0.012(9) -0.014(9)
C55 0.060(12) 0.089(14) 0.099(15) -0.041(11) -0.009(12) 0.000(10)
C56 0.053(11) 0.100(14) 0.107(15) -0.079(12) -0.031(11) 0.008(10)

loop_
_atom_type_symbol
_atom_type_description
_atom_type_scat_dispersion_real
_atom_type_scat_dispersion_imag
_atom_type_scat_source
C C 0.0033 0.0016 'International Tables Vol C Tables 4.2.6.8 and 6.1.1.4'
H H 0.0000 0.0000 'International Tables Vol C Tables 4.2.6.8 and 6.1.1.4'
Si Si 0.0817 0.0704 'International Tables Vol C Tables 4.2.6.8 and 6.1.1.4'
P P 0.1023 0.0942 'International Tables Vol C Tables 4.2.6.8 and 6.1.1.4'
Pb Pb -3.3944 10.1111 'International Tables Vol C Tables 4.2.6.8 and 6.1.1.4'

loop_
_geom_angle_atom_site_label_1
_geom_angle_atom_site_label_2
_geom_angle_atom_site_label_3
_geom_angle
_geom_angle_site_symmetry_1
_geom_angle_site_symmetry_3
_geom_angle_publ_flag
Si1 P1 Pb3 119.10(17) . . ?
Si1 P1 Pb4 117.60(17) . . ?
Pb3 P1 Pb4 98.08(12) . . ?
Si1 P1 Pb1 120.11(17) . . ?
Pb3 P1 Pb1 99.02(12) . . ?
Pb4 P1 Pb1 98.55(10) . . ?
Si2 P2 Pb2 117.70(17) . . ?
Si2 P2 Pb1 119.58(18) . . ?
Pb2 P2 Pb1 98.54(12) . . ?
Si2 P2 Pb3 120.55(17) . . ?
Pb2 P2 Pb3 97.08(11) . . ?
Pb1 P2 Pb3 98.69(12) . . ?
Si3 P3 Pb2 118.01(17) . . ?
Si3 P3 Pb4 116.84(18) . . ?
Pb2 P3 Pb4 97.34(11) . . ?
Si3 P3 Pb1 123.35(18) . . ?
Pb2 P3 Pb1 98.08(12) . . ?
Pb4 P3 Pb1 98.25(11) . . ?
Si4 P4 Pb3 118.64(17) . . ?
Si4 P4 Pb2 120.91(18) . . ?
Pb3 P4 Pb2 96.55(11) . . ?
Si4 P4 Pb4 121.44(18) . . ?
Pb3 P4 Pb4 97.07(12) . . ?
Pb2 P4 Pb4 96.58(12) . . ?
P2 Pb1 P1 80.39(12) . . ?
P2 Pb1 P3 80.93(11) . . ?
P1 Pb1 P3 80.76(10) . . ?
P2 Pb2 P3 81.29(11) . . ?
P2 Pb2 P4 82.61(11) . . ?
P3 Pb2 P4 82.61(11) . . ?
P1 Pb3 P4 82.16(11) . . ?
P1 Pb3 P2 80.69(12) . . ?
P4 Pb3 P2 82.61(11) . . ?
P1 Pb4 P3 81.05(10) . . ?
P1 Pb4 P4 81.62(11) . . ?
P3 Pb4 P4 82.44(12) . . ?
C9 Si1 C5 111.0(7) . . ?
C9 Si1 C1 105.6(6) . . ?
C5 Si1 C1 115.8(7) . . ?
C9 Si1 P1 108.0(5) . . ?
C5 Si1 P1 107.4(5) . . ?
C1 Si1 P1 108.7(4) . . ?
C23 Si2 C15 109.4(7) . . ?
C23 Si2 C19 107.5(7) . . ?
C15 Si2 C19 114.3(7) . . ?
C23 Si2 P2 109.3(5) . . ?
C15 Si2 P2 108.5(5) . . ?
C19 Si2 P2 107.7(5) . . ?
C29 Si3 C37 107.5(8) . . ?
C29 Si3 C33 115.1(7) . . ?
C37 Si3 C33 110.3(7) . . ?
C29 Si3 P3 108.2(5) . . ?
C37 Si3 P3 107.7(5) . . ?
C33 Si3 P3 107.7(5) . . ?
C51 Si4 C48 110.3(7) . . ?
C51 Si4 C43 106.7(6) . . ?
C48 Si4 C43 116.0(7) . . ?
C51 Si4 P4 107.4(4) . . ?
C48 Si4 P4 106.8(5) . . ?
C43 Si4 P4 109.3(5) . . ?
C3 C1 C2 110.1(13) . . ?
C3 C1 C4 107.1(13) . . ?
C2 C1 C4 107.6(12) . . ?
C3 C1 Si1 109.0(10) . . ?
C2 C1 Si1 111.7(9) . . ?
C4 C1 Si1 111.2(10) . . ?
C7 C5 C8 107.1(13) . . ?
C7 C5 C6 105.3(13) . . ?
C8 C5 C6 108.6(12) . . ?
C7 C5 Si1 114.8(10) . . ?
C8 C5 Si1 109.9(12) . . ?
C6 C5 Si1 110.9(10) . . ?
C10 C9 C14 116.1(14) . . ?
C10 C9 Si1 122.1(11) . . ?
C14 C9 Si1 121.8(12) . . ?
C9 C10 C11 122.2(18) . . ?
C12 C11 C10 118.3(19) . . ?
C13 C12 C11 120.7(15) . . ?
C14 C13 C12 120.2(16) . . ?
C13 C14 C9 121.9(18) . . ?
C16 C15 C17 108.1(14) . . ?
C16 C15 C18 107.6(14) . . ?
C17 C15 C18 107.5(16) . . ?
C16 C15 Si2 113.4(11) . . ?
C17 C15 Si2 109.4(11) . . ?
C18 C15 Si2 110.6(11) . . ?
C20 C19 C22 108.9(14) . . ?
C20 C19 C21 107.6(16) . . ?
C22 C19 C21 104.4(15) . . ?
C20 C19 Si2 113.2(12) . . ?
C22 C19 Si2 114.1(12) . . ?
C21 C19 Si2 108.1(11) . . ?
C24 C23 C28 113.8(14) . . ?
C24 C23 Si2 124.7(13) . . ?
C28 C23 Si2 121.5(12) . . ?
C25 C24 C23 123.3(16) . . ?
C24 C25 C26 120.3(16) . . ?
C27 C26 C25 118.6(14) . . ?
C26 C27 C28 121.2(15) . . ?
C27 C28 C23 122.8(15) . . ?
C31 C29 C30 109.2(15) . . ?
C31 C29 C32 107.2(14) . . ?
C30 C29 C32 106.5(15) . . ?
C31 C29 Si3 111.8(12) . . ?
C30 C29 Si3 110.2(10) . . ?
C32 C29 Si3 111.6(12) . . ?
C36 C33 C34 108.1(15) . . ?
C36 C33 C35 109.8(14) . . ?
C34 C33 C35 106.5(16) . . ?
C36 C33 Si3 113.8(13) . . ?
C34 C33 Si3 109.8(11) . . ?
C35 C33 Si3 108.6(11) . . ?
C42 C37 C38 116.7(15) . . ?
C42 C37 Si3 121.1(11) . . ?
C38 C37 Si3 122.0(12) . . ?
C39 C38 C37 122.8(14) . . ?
C38 C39 C40 121.2(15) . . ?
C39 C40 C41 117.7(16) . . ?
C42 C41 C40 121.2(15) . . ?
C41 C42 C37 120.4(15) . . ?
C44 C43 C45 110.3(14) . . ?
C44 C43 C46 107.8(15) . . ?
C45 C43 C46 107.2(16) . . ?
C44 C43 Si4 112.9(13) . . ?
C45 C43 Si4 109.6(11) . . ?
C46 C43 Si4 108.8(10) . . ?
C49 C48 C50 110.0(18) . . ?
C49 C48 C47 108.6(19) . . ?
C50 C48 C47 107.8(17) . . ?
C49 C48 Si4 108.6(14) . . ?
C50 C48 Si4 109.4(12) . . ?
C47 C48 Si4 112.5(12) . . ?
C56 C51 C52 116.6(15) . . ?
C56 C51 Si4 123.3(11) . . ?
C52 C51 Si4 120.1(12) . . ?
C53 C52 C51 119.1(17) . . ?
C54 C53 C52 122.6(16) . . ?
C53 C54 C55 116.8(17) . . ?
C56 C55 C54 122(2) . . ?
C55 C56 C51 122.9(17) . . ?

loop_
_geom_bond_atom_site_label_1
_geom_bond_atom_site_label_2
_geom_bond_distance
_geom_bond_site_symmetry_2
_geom_bond_publ_flag
P1 Si1 2.231(5) . ?
P1 Pb3 2.711(4) . ?
P1 Pb4 2.724(3) . ?
P1 Pb1 2.736(3) . ?
P2 Si2 2.253(5) . ?
P2 Pb2 2.718(3) . ?
P2 Pb1 2.726(4) . ?
P2 Pb3 2.734(3) . ?
P3 Si3 2.241(5) . ?
P3 Pb2 2.726(4) . ?
P3 Pb4 2.734(3) . ?
P3 Pb1 2.738(3) . ?
P4 Si4 2.251(5) . ?
P4 Pb3 2.730(3) . ?
P4 Pb2 2.745(4) . ?
P4 Pb4 2.746(4) . ?
Si1 C9 1.875(13) . ?
Si1 C5 1.896(15) . ?
Si1 C1 1.911(12) . ?
Si2 C23 1.878(15) . ?
Si2 C15 1.915(13) . ?
Si2 C19 1.929(16) . ?
Si3 C29 1.902(15) . ?
Si3 C37 1.921(16) . ?
Si3 C33 1.933(17) . ?
Si4 C51 1.920(15) . ?
Si4 C48 1.951(17) . ?
Si4 C43 1.962(15) . ?
C1 C3 1.50(2) . ?
C1 C2 1.53(2) . ?
C1 C4 1.55(2) . ?
C5 C7 1.53(2) . ?
C5 C8 1.54(2) . ?
C5 C6 1.55(2) . ?
C9 C10 1.39(3) . ?
C9 C14 1.44(2) . ?
C10 C11 1.41(2) . ?
C11 C12 1.39(3) . ?
C12 C13 1.38(3) . ?
C13 C14 1.36(2) . ?
C15 C16 1.49(2) . ?
C15 C17 1.51(3) . ?
C15 C18 1.55(2) . ?
C19 C20 1.51(2) . ?
C19 C22 1.52(3) . ?
C19 C21 1.55(2) . ?
C23 C24 1.39(2) . ?
C23 C28 1.41(2) . ?
C24 C25 1.36(2) . ?
C25 C26 1.38(3) . ?
C26 C27 1.34(3) . ?
C27 C28 1.36(2) . ?
C29 C31 1.48(2) . ?
C29 C30 1.52(2) . ?
C29 C32 1.57(2) . ?
C33 C36 1.53(2) . ?
C33 C34 1.54(3) . ?
C33 C35 1.56(2) . ?
C37 C42 1.39(2) . ?
C37 C38 1.39(2) . ?
C38 C39 1.35(2) . ?
C39 C40 1.37(2) . ?
C40 C41 1.39(2) . ?
C41 C42 1.38(2) . ?
C43 C44 1.51(2) . ?
C43 C45 1.52(2) . ?
C43 C46 1.54(3) . ?
C47 C48 1.53(2) . ?
C48 C49 1.47(3) . ?
C48 C50 1.52(3) . ?
C51 C56 1.35(2) . ?
C51 C52 1.41(2) . ?
C52 C53 1.39(3) . ?
C53 C54 1.34(3) . ?
C54 C55 1.39(3) . ?
C55 C56 1.34(3) . ?

loop_
_geom_torsion_atom_site_label_1
_geom_torsion_atom_site_label_2
_geom_torsion_atom_site_label_3
_geom_torsion_atom_site_label_4
_geom_torsion
_geom_torsion_site_symmetry_1
_geom_torsion_site_symmetry_2
_geom_torsion_site_symmetry_3
_geom_torsion_site_symmetry_4
_geom_torsion_publ_flag
Si2 P2 Pb1 P1 141.03(18) . . . . ?
Pb2 P2 Pb1 P1 -90.23(11) . . . . ?
Pb3 P2 Pb1 P1 8.34(10) . . . . ?
Si2 P2 Pb1 P3 -136.90(19) . . . . ?
Pb2 P2 Pb1 P3 -8.16(10) . . . . ?
Pb3 P2 Pb1 P3 90.41(11) . . . . ?
Si1 P1 Pb1 P2 -139.8(2) . . . . ?
Pb3 P1 Pb1 P2 -8.42(10) . . . . ?
Pb4 P1 Pb1 P2 91.23(12) . . . . ?
Si1 P1 Pb1 P3 137.9(2) . . . . ?
Pb3 P1 Pb1 P3 -90.70(12) . . . . ?
Pb4 P1 Pb1 P3 8.96(12) . . . . ?
Si3 P3 Pb1 P2 139.5(2) . . . . ?
Pb2 P3 Pb1 P2 8.13(10) . . . . ?
Pb4 P3 Pb1 P2 -90.56(12) . . . . ?
Si3 P3 Pb1 P1 -138.8(2) . . . . ?
Pb2 P3 Pb1 P1 89.77(12) . . . . ?
Pb4 P3 Pb1 P1 -8.92(12) . . . . ?
Si2 P2 Pb2 P3 138.2(2) . . . . ?
Pb1 P2 Pb2 P3 8.19(10) . . . . ?
Pb3 P2 Pb2 P3 -91.75(12) . . . . ?
Si2 P2 Pb2 P4 -138.2(2) . . . . ?
Pb1 P2 Pb2 P4 91.79(12) . . . . ?
Pb3 P2 Pb2 P4 -8.14(12) . . . . ?
Si3 P3 Pb2 P2 -142.9(2) . . . . ?
Pb4 P3 Pb2 P2 91.32(11) . . . . ?
Pb1 P3 Pb2 P2 -8.14(10) . . . . ?
Si3 P3 Pb2 P4 133.5(2) . . . . ?
Pb4 P3 Pb2 P4 7.72(10) . . . . ?
Pb1 P3 Pb2 P4 -91.75(11) . . . . ?
Si4 P4 Pb2 P2 137.3(2) . . . . ?
Pb3 P4 Pb2 P2 8.14(12) . . . . ?
Pb4 P4 Pb2 P2 -89.79(12) . . . . ?
Si4 P4 Pb2 P3 -140.6(2) . . . . ?
Pb3 P4 Pb2 P3 90.26(12) . . . . ?
Pb4 P4 Pb2 P3 -7.67(10) . . . . ?
Si1 P1 Pb3 P4 -135.84(19) . . . . ?
Pb4 P1 Pb3 P4 -7.93(10) . . . . ?
Pb1 P1 Pb3 P4 92.13(11) . . . . ?
Si1 P1 Pb3 P2 140.42(19) . . . . ?
Pb4 P1 Pb3 P2 -91.67(11) . . . . ?
Pb1 P1 Pb3 P2 8.39(10) . . . . ?
Si4 P4 Pb3 P1 139.7(2) . . . . ?
Pb2 P4 Pb3 P1 -89.66(12) . . . . ?
Pb4 P4 Pb3 P1 7.84(10) . . . . ?
Si4 P4 Pb3 P2 -138.8(2) . . . . ?
Pb2 P4 Pb3 P2 -8.10(12) . . . . ?
Pb4 P4 Pb3 P2 89.40(12) . . . . ?
Si2 P2 Pb3 P1 -140.5(2) . . . . ?
Pb2 P2 Pb3 P1 91.40(12) . . . . ?
Pb1 P2 Pb3 P1 -8.41(10) . . . . ?
Si2 P2 Pb3 P4 136.3(2) . . . . ?
Pb2 P2 Pb3 P4 8.19(12) . . . . ?
Pb1 P2 Pb3 P4 -91.63(12) . . . . ?
Si1 P1 Pb4 P3 -139.6(2) . . . . ?
Pb3 P1 Pb4 P3 91.49(12) . . . . ?
Pb1 P1 Pb4 P3 -8.96(12) . . . . ?
Si1 P1 Pb4 P4 136.8(2) . . . . ?
Pb3 P1 Pb4 P4 7.89(10) . . . . ?
Pb1 P1 Pb4 P4 -92.56(12) . . . . ?
Si3 P3 Pb4 P1 143.1(2) . . . . ?
Pb2 P3 Pb4 P1 -90.37(12) . . . . ?
Pb1 P3 Pb4 P1 8.95(12) . . . . ?
Si3 P3 Pb4 P4 -134.3(2) . . . . ?
Pb2 P3 Pb4 P4 -7.71(10) . . . . ?
Pb1 P3 Pb4 P4 91.60(12) . . . . ?
Si4 P4 Pb4 P1 -137.8(2) . . . . ?
Pb3 P4 Pb4 P1 -7.81(10) . . . . ?
Pb2 P4 Pb4 P1 89.65(11) . . . . ?
Si4 P4 Pb4 P3 140.2(2) . . . . ?
Pb3 P4 Pb4 P3 -89.82(11) . . . . ?
Pb2 P4 Pb4 P3 7.65(10) . . . . ?
Pb3 P1 Si1 C9 -56.4(5) . . . . ?
Pb4 P1 Si1 C9 -174.5(5) . . . . ?
Pb1 P1 Si1 C9 65.6(5) . . . . ?
Pb3 P1 Si1 C5 -176.2(5) . . . . ?
Pb4 P1 Si1 C5 65.6(6) . . . . ?
Pb1 P1 Si1 C5 -54.2(6) . . . . ?
Pb3 P1 Si1 C1 57.8(5) . . . . ?
Pb4 P1 Si1 C1 -60.4(5) . . . . ?
Pb1 P1 Si1 C1 179.8(5) . . . . ?
Pb2 P2 Si2 C23 -61.4(6) . . . . ?
Pb1 P2 Si2 C23 58.0(6) . . . . ?
Pb3 P2 Si2 C23 -179.5(6) . . . . ?
Pb2 P2 Si2 C15 179.4(5) . . . . ?
Pb1 P2 Si2 C15 -61.2(5) . . . . ?
Pb3 P2 Si2 C15 61.2(5) . . . . ?
Pb2 P2 Si2 C19 55.1(5) . . . . ?
Pb1 P2 Si2 C19 174.5(5) . . . . ?
Pb3 P2 Si2 C19 -63.0(5) . . . . ?
Pb2 P3 Si3 C29 70.8(6) . . . . ?
Pb4 P3 Si3 C29 -173.7(6) . . . . ?
Pb1 P3 Si3 C29 -52.0(7) . . . . ?
Pb2 P3 Si3 C37 -173.2(5) . . . . ?
Pb4 P3 Si3 C37 -57.7(5) . . . . ?
Pb1 P3 Si3 C37 64.0(5) . . . . ?
Pb2 P3 Si3 C33 -54.2(5) . . . . ?
Pb4 P3 Si3 C33 61.3(6) . . . . ?
Pb1 P3 Si3 C33 -177.0(5) . . . . ?
Pb3 P4 Si4 C51 -178.2(5) . . . . ?
Pb2 P4 Si4 C51 63.2(5) . . . . ?
Pb4 P4 Si4 C51 -58.3(5) . . . . ?
Pb3 P4 Si4 C48 63.5(6) . . . . ?
Pb2 P4 Si4 C48 -55.1(6) . . . . ?
Pb4 P4 Si4 C48 -176.6(5) . . . . ?
Pb3 P4 Si4 C43 -62.8(5) . . . . ?
Pb2 P4 Si4 C43 178.6(5) . . . . ?
Pb4 P4 Si4 C43 57.1(5) . . . . ?
C9 Si1 C1 C3 72.1(12) . . . . ?
C5 Si1 C1 C3 -164.6(11) . . . . ?
P1 Si1 C1 C3 -43.6(12) . . . . ?
C9 Si1 C1 C2 -166.1(10) . . . . ?
C5 Si1 C1 C2 -42.8(12) . . . . ?
P1 Si1 C1 C2 78.2(10) . . . . ?
C9 Si1 C1 C4 -45.8(13) . . . . ?
C5 Si1 C1 C4 77.5(12) . . . . ?
P1 Si1 C1 C4 -161.6(10) . . . . ?
C9 Si1 C5 C7 76.9(13) . . . . ?
C1 Si1 C5 C7 -43.6(14) . . . . ?
P1 Si1 C5 C7 -165.3(11) . . . . ?
C9 Si1 C5 C8 -43.9(12) . . . . ?
C1 Si1 C5 C8 -164.4(10) . . . . ?
P1 Si1 C5 C8 74.0(11) . . . . ?
C9 Si1 C5 C6 -164.0(9) . . . . ?
C1 Si1 C5 C6 75.6(11) . . . . ?
P1 Si1 C5 C6 -46.1(11) . . . . ?
C5 Si1 C9 C10 130.4(14) . . . . ?
C1 Si1 C9 C10 -103.3(14) . . . . ?
P1 Si1 C9 C10 12.9(15) . . . . ?
C5 Si1 C9 C14 -47.3(14) . . . . ?
C1 Si1 C9 C14 79.0(14) . . . . ?
P1 Si1 C9 C14 -164.8(12) . . . . ?
C14 C9 C10 C11 -8(3) . . . . ?
Si1 C9 C10 C11 173.7(16) . . . . ?
C9 C10 C11 C12 7(3) . . . . ?
C10 C11 C12 C13 -4(3) . . . . ?
C11 C12 C13 C14 3(3) . . . . ?
C12 C13 C14 C9 -5(3) . . . . ?
C10 C9 C14 C13 8(3) . . . . ?
Si1 C9 C14 C13 -174.3(15) . . . . ?
C23 Si2 C15 C16 52.1(14) . . . . ?
C19 Si2 C15 C16 -68.5(14) . . . . ?
P2 Si2 C15 C16 171.3(11) . . . . ?
C23 Si2 C15 C17 -68.7(14) . . . . ?
C19 Si2 C15 C17 170.7(12) . . . . ?
P2 Si2 C15 C17 50.5(13) . . . . ?
C23 Si2 C15 C18 173.1(14) . . . . ?
C19 Si2 C15 C18 52.5(16) . . . . ?
P2 Si2 C15 C18 -67.8(14) . . . . ?
C23 Si2 C19 C20 159.7(13) . . . . ?
C15 Si2 C19 C20 -78.6(15) . . . . ?
P2 Si2 C19 C20 42.1(14) . . . . ?
C23 Si2 C19 C22 -75.0(13) . . . . ?
C15 Si2 C19 C22 46.7(14) . . . . ?
P2 Si2 C19 C22 167.4(11) . . . . ?
C23 Si2 C19 C21 40.7(14) . . . . ?
C15 Si2 C19 C21 162.3(12) . . . . ?
P2 Si2 C19 C21 -77.0(12) . . . . ?
C15 Si2 C23 C24 -64.7(16) . . . . ?
C19 Si2 C23 C24 59.9(16) . . . . ?
P2 Si2 C23 C24 176.6(13) . . . . ?
C15 Si2 C23 C28 117.8(14) . . . . ?
C19 Si2 C23 C28 -117.6(14) . . . . ?
P2 Si2 C23 C28 -0.9(15) . . . . ?
C28 C23 C24 C25 2(3) . . . . ?
Si2 C23 C24 C25 -176.0(14) . . . . ?
C23 C24 C25 C26 -1(3) . . . . ?
C24 C25 C26 C27 2(3) . . . . ?
C25 C26 C27 C28 -3(2) . . . . ?
C26 C27 C28 C23 4(2) . . . . ?
C24 C23 C28 C27 -3(2) . . . . ?
Si2 C23 C28 C27 174.8(12) . . . . ?
C37 Si3 C29 C31 174.7(11) . . . . ?
C33 Si3 C29 C31 51.3(14) . . . . ?
P3 Si3 C29 C31 -69.2(12) . . . . ?
C37 Si3 C29 C30 -63.6(14) . . . . ?
C33 Si3 C29 C30 173.0(13) . . . . ?
P3 Si3 C29 C30 52.5(14) . . . . ?
C37 Si3 C29 C32 54.6(14) . . . . ?
C33 Si3 C29 C32 -68.8(15) . . . . ?
P3 Si3 C29 C32 170.7(12) . . . . ?
C29 Si3 C33 C36 40.7(15) . . . . ?
C37 Si3 C33 C36 -81.2(14) . . . . ?
P3 Si3 C33 C36 161.4(12) . . . . ?
C29 Si3 C33 C34 -80.6(15) . . . . ?
C37 Si3 C33 C34 157.4(13) . . . . ?
P3 Si3 C33 C34 40.1(14) . . . . ?
C29 Si3 C33 C35 163.2(11) . . . . ?
C37 Si3 C33 C35 41.3(13) . . . . ?
P3 Si3 C33 C35 -76.0(11) . . . . ?
C29 Si3 C37 C42 -82.3(14) . . . . ?
C33 Si3 C37 C42 44.0(14) . . . . ?
P3 Si3 C37 C42 161.3(11) . . . . ?
C29 Si3 C37 C38 92.4(14) . . . . ?
C33 Si3 C37 C38 -141.3(13) . . . . ?
P3 Si3 C37 C38 -24.0(14) . . . . ?
C42 C37 C38 C39 -1(2) . . . . ?
Si3 C37 C38 C39 -176.3(12) . . . . ?
C37 C38 C39 C40 1(2) . . . . ?
C38 C39 C40 C41 -1(2) . . . . ?
C39 C40 C41 C42 2(2) . . . . ?
C40 C41 C42 C37 -3(2) . . . . ?
C38 C37 C42 C41 2(2) . . . . ?
Si3 C37 C42 C41 177.4(11) . . . . ?
C51 Si4 C43 C44 -179.5(13) . . . . ?
C48 Si4 C43 C44 -56.2(15) . . . . ?
P4 Si4 C43 C44 64.6(14) . . . . ?
C51 Si4 C43 C45 -56.1(15) . . . . ?
C48 Si4 C43 C45 67.2(15) . . . . ?
P4 Si4 C43 C45 -171.9(12) . . . . ?
C51 Si4 C43 C46 60.8(13) . . . . ?
C48 Si4 C43 C46 -175.8(11) . . . . ?
P4 Si4 C43 C46 -55.0(12) . . . . ?
C51 Si4 C48 C49 -47.4(16) . . . . ?
C43 Si4 C48 C49 -168.8(14) . . . . ?
P4 Si4 C48 C49 69.1(15) . . . . ?
C51 Si4 C48 C50 -167.5(13) . . . . ?
C43 Si4 C48 C50 71.1(14) . . . . ?
P4 Si4 C48 C50 -51.1(14) . . . . ?
C51 Si4 C48 C47 72.9(17) . . . . ?
C43 Si4 C48 C47 -48.6(18) . . . . ?
P4 Si4 C48 C47 -170.7(15) . . . . ?
C48 Si4 C51 C56 130.8(16) . . . . ?
C43 Si4 C51 C56 -102.3(16) . . . . ?
P4 Si4 C51 C56 14.8(17) . . . . ?
C48 Si4 C51 C52 -49.2(14) . . . . ?
C43 Si4 C51 C52 77.6(14) . . . . ?
P4 Si4 C51 C52 -165.3(12) . . . . ?
C56 C51 C52 C53 2(3) . . . . ?
Si4 C51 C52 C53 -177.7(14) . . . . ?
C51 C52 C53 C54 0(3) . . . . ?
C52 C53 C54 C55 -1(3) . . . . ?
C53 C54 C55 C56 -2(3) . . . . ?
C54 C55 C56 C51 5(4) . . . . ?
C52 C51 C56 C55 -5(3) . . . . ?
Si4 C51 C56 C55 175.3(18) . . . . ?
